data_4025627
loop_
_publ_author_name
'Florenci V. Gonz\'alez'
'Amit Jain'
'Santiago Rodr\'iguez'
'Jos\'e A. S\'aez'
'Cristian Vicent'
'Gabriel Peris'

_publ_section_title
;
 Stereoisomerization of \b-Hydroxy-\a-sulfenyl-\g-butyrolactones
 Controlled by Two Concomitant 1,4-Type Nonbonded Sulfur-Oxygen
 Interactions As Analyzed by X-ray Crystallography
;
_journal_name_full 'Journal of Organic Chemistry'
_journal_page_first 5888
_journal_page_last 5894
_journal_paper_doi 10.1021/jo1009454
_journal_volume 75
_journal_year 2010
_chemical_absolute_configuration syn
_chemical_formula_sum 'C11 H11 F O3 S'
_chemical_formula_weight 242.26
_chemical_name_systematic
; 
 ? 
;
_space_group_IT_number 14
_symmetry_cell_setting monoclinic
_symmetry_space_group_name_Hall '-P 2ybc'
_symmetry_space_group_name_H-M 'P 1 21/c 1'
_atom_sites_solution_hydrogens geom
_atom_sites_solution_primary direct
_atom_sites_solution_secondary difmap
_audit_creation_method SHELXL-97
_cell_angle_alpha 90.00
_cell_angle_beta 91.51(3)
_cell_angle_gamma 90.00
_cell_formula_units_Z 4
_cell_length_a 6.5840(13)
_cell_length_b 8.3500(17)
_cell_length_c 20.276(4)
_cell_measurement_reflns_used 1664
_cell_measurement_temperature 293(2)
_cell_measurement_theta_max 23.67
_cell_measurement_theta_min 2.64
_cell_volume 1114.3(4)
_computing_cell_refinement 'Bruker SMART'
_computing_data_collection 'Bruker SMART'
_computing_data_reduction 'Bruker SAINT'
_computing_molecular_graphics 'Bruker SHELXTL'
_computing_publication_material 'Bruker SHELXTL'
_computing_structure_refinement 'SHELXL-97 (Sheldrick, 1997)'
_computing_structure_solution 'SHELXS-97 (Sheldrick, 1990)'
_diffrn_ambient_temperature 293(2)
_diffrn_measured_fraction_theta_full 0.969
_diffrn_measured_fraction_theta_max 0.969
_diffrn_measurement_device_type 'CCD area detector'
_diffrn_measurement_method 'phi and omega scans'
_diffrn_radiation_monochromator graphite
_diffrn_radiation_source 'fine-focus sealed tube'
_diffrn_radiation_type MoK\a
_diffrn_radiation_wavelength 0.71073
_diffrn_reflns_av_R_equivalents 0.0642
_diffrn_reflns_av_sigmaI/netI 0.0974
_diffrn_reflns_limit_h_max 5
_diffrn_reflns_limit_h_min -9
_diffrn_reflns_limit_k_max 11
_diffrn_reflns_limit_k_min -11
_diffrn_reflns_limit_l_max 28
_diffrn_reflns_limit_l_min -27
_diffrn_reflns_number 8866
_diffrn_reflns_theta_full 30.52
_diffrn_reflns_theta_max 30.52
_diffrn_reflns_theta_min 2.01
_exptl_absorpt_coefficient_mu 0.292
_exptl_absorpt_correction_type multi-scan
_exptl_absorpt_process_details 'Bruker SADABS'
_exptl_crystal_colour Colorless
_exptl_crystal_density_diffrn 1.444
_exptl_crystal_density_method 'not measured'
_exptl_crystal_description Plateled
_exptl_crystal_F_000 504
_exptl_crystal_size_max 0.40
_exptl_crystal_size_mid 0.17
_exptl_crystal_size_min 0.05
_refine_diff_density_max 0.286
_refine_diff_density_min -0.327
_refine_diff_density_rms 0.056
_refine_ls_extinction_method none
_refine_ls_goodness_of_fit_ref 0.980
_refine_ls_hydrogen_treatment constr
_refine_ls_matrix_type full
_refine_ls_number_parameters 146
_refine_ls_number_reflns 3305
_refine_ls_number_restraints 0
_refine_ls_restrained_S_all 0.980
_refine_ls_R_factor_all 0.1624
_refine_ls_R_factor_gt 0.0577
_refine_ls_shift/su_max 0.000
_refine_ls_shift/su_mean 0.000
_refine_ls_structure_factor_coef Fsqd
_refine_ls_weighting_details 'calc w=1/[\s^2^(Fo^2^)+(0.0796P)^2^+0.0000P] where P=(Fo^2^+2Fc^2^)/3'
_refine_ls_weighting_scheme calc
_refine_ls_wR_factor_gt 0.1344
_refine_ls_wR_factor_ref 0.1736
_reflns_number_gt 1442
_reflns_number_total 3305
_reflns_threshold_expression >2sigma(I)
_cod_data_source_file jo1009454_si_005.cif
_cod_data_source_block compound5
_cod_depositor_comments
;
The following automatic conversions were performed:

'_symmetry_cell_setting' value 'Monoclinic' changed to 'monoclinic'
according to the built-in table from CIF Core dictionary named
'cif_core.dic' version 2.4.1 from 2010-06-29.

Automatic conversion script
Id: cif_fix_values 1646 2011-03-28 12:23:43Z adriana 
;
_cod_database_code 4025627
_cod_database_fobs_code 4025627
_ratio_of_minimum_to_maximum_apparent_transmision 0.905153

loop_
_symmetry_equiv_pos_as_xyz
'x, y, z'
'-x, y+1/2, -z+1/2'
'-x, -y, -z'
'x, -y-1/2, z-1/2'

loop_
_atom_site_label
_atom_site_type_symbol
_atom_site_fract_x
_atom_site_fract_y
_atom_site_fract_z
_atom_site_U_iso_or_equiv
_atom_site_adp_type
_atom_site_occupancy
_atom_site_symmetry_multiplicity
_atom_site_calc_flag
_atom_site_refinement_flags
_atom_site_disorder_assembly
_atom_site_disorder_group
S1 S 0.20509(12) 0.79075(10) 0.31450(4) 0.0540(3) Uani 1 1 d . . .
O1 O -0.1242(3) 0.7411(3) 0.19981(12) 0.0599(6) Uani 1 1 d . . .
O2 O 0.1035(3) 0.6156(2) 0.13990(10) 0.0497(5) Uani 1 1 d . . .
O3 O 0.4596(3) 0.7836(2) 0.20080(12) 0.0534(6) Uani 1 1 d . . .
H3 H 0.5826 0.7803 0.1958 0.080 Uiso 1 1 calc R . .
F1 F -0.3310(4) 0.5947(3) 0.52517(11) 0.1067(9) Uani 1 1 d . . .
C1 C 0.1917(4) 0.6429(3) 0.25079(13) 0.0355(6) Uani 1 1 d . . .
H1 H 0.1609 0.5392 0.2709 0.043 Uiso 1 1 calc R . .
C2 C 0.0374(4) 0.6746(3) 0.19655(15) 0.0405(7) Uani 1 1 d . . .
C3 C 0.3083(4) 0.5479(3) 0.15023(14) 0.0444(7) Uani 1 1 d . . .
H3A H 0.2962 0.4325 0.1579 0.053 Uiso 1 1 calc R . .
C4 C 0.3858(4) 0.6263(3) 0.21276(14) 0.0397(7) Uani 1 1 d . . .
H4 H 0.4869 0.5599 0.2363 0.048 Uiso 1 1 calc R . .
C5 C 0.0401(4) 0.7177(3) 0.37494(14) 0.0434(7) Uani 1 1 d . . .
C6 C 0.0773(6) 0.7696(4) 0.43818(17) 0.0673(10) Uani 1 1 d . . .
H6 H 0.1909 0.8328 0.4473 0.081 Uiso 1 1 calc R . .
C7 C -0.0503(6) 0.7300(5) 0.48874(17) 0.0763(12) Uani 1 1 d . . .
H7 H -0.0262 0.7684 0.5313 0.092 Uiso 1 1 calc R . .
C8 C -0.2091(6) 0.6351(4) 0.47479(18) 0.0680(10) Uani 1 1 d . . .
C9 C -0.2526(5) 0.5788(4) 0.41292(17) 0.0628(9) Uani 1 1 d . . .
H9 H -0.3649 0.5134 0.4049 0.075 Uiso 1 1 calc R . .
C10 C -0.1277(5) 0.6204(4) 0.36305(16) 0.0530(8) Uani 1 1 d . . .
H10 H -0.1554 0.5830 0.3206 0.064 Uiso 1 1 calc R . .
C11 C 0.4264(5) 0.5744(5) 0.08890(16) 0.0689(10) Uani 1 1 d . . .
H11A H 0.3623 0.5179 0.0528 0.103 Uiso 1 1 calc R . .
H11B H 0.5625 0.5355 0.0957 0.103 Uiso 1 1 calc R . .
H11C H 0.4298 0.6868 0.0790 0.103 Uiso 1 1 calc R . .

loop_
_atom_site_aniso_label
_atom_site_aniso_U_11
_atom_site_aniso_U_22
_atom_site_aniso_U_33
_atom_site_aniso_U_23
_atom_site_aniso_U_13
_atom_site_aniso_U_12
S1 0.0527(5) 0.0493(5) 0.0605(5) -0.0126(4) 0.0139(4) -0.0186(4)
O1 0.0260(10) 0.0627(14) 0.0909(17) 0.0055(12) -0.0002(11) 0.0063(10)
O2 0.0357(11) 0.0613(14) 0.0519(12) 0.0022(10) -0.0024(9) 0.0003(10)
O3 0.0264(10) 0.0456(12) 0.0889(16) -0.0016(11) 0.0137(11) -0.0027(8)
F1 0.117(2) 0.126(2) 0.0793(15) -0.0118(14) 0.0519(14) -0.0356(16)
C1 0.0304(14) 0.0297(14) 0.0464(15) 0.0011(11) 0.0024(12) -0.0009(11)
C2 0.0293(14) 0.0337(15) 0.0584(18) 0.0051(13) 0.0010(13) -0.0032(11)
C3 0.0398(16) 0.0370(16) 0.0568(18) 0.0009(14) 0.0058(14) 0.0059(13)
C4 0.0257(13) 0.0356(15) 0.0578(17) 0.0040(13) 0.0007(12) 0.0068(11)
C5 0.0402(15) 0.0410(16) 0.0493(16) -0.0022(14) 0.0048(13) -0.0018(13)
C6 0.067(2) 0.073(2) 0.062(2) -0.0139(18) 0.0061(18) -0.0230(19)
C7 0.094(3) 0.089(3) 0.047(2) -0.0120(19) 0.009(2) -0.019(2)
C8 0.075(3) 0.069(2) 0.062(2) -0.0065(19) 0.031(2) -0.010(2)
C9 0.060(2) 0.060(2) 0.069(2) -0.0012(18) 0.0196(18) -0.0186(17)
C10 0.0538(19) 0.054(2) 0.0515(18) -0.0058(15) 0.0076(15) -0.0102(16)
C11 0.068(2) 0.079(3) 0.060(2) 0.0002(18) 0.0177(18) 0.0136(19)

loop_
_atom_type_symbol
_atom_type_description
_atom_type_scat_dispersion_real
_atom_type_scat_dispersion_imag
_atom_type_scat_source
C C 0.0033 0.0016 'International Tables Vol C Tables 4.2.6.8 and 6.1.1.4'
H H 0.0000 0.0000 'International Tables Vol C Tables 4.2.6.8 and 6.1.1.4'
O O 0.0106 0.0060 'International Tables Vol C Tables 4.2.6.8 and 6.1.1.4'
S S 0.1246 0.1234 'International Tables Vol C Tables 4.2.6.8 and 6.1.1.4'
F F 0.0171 0.0103 'International Tables Vol C Tables 4.2.6.8 and 6.1.1.4'

loop_
_geom_angle_atom_site_label_1
_geom_angle_atom_site_label_2
_geom_angle_atom_site_label_3
_geom_angle
_geom_angle_site_symmetry_1
_geom_angle_site_symmetry_3
_geom_angle_publ_flag
C5 S1 C1 104.06(13) . . ?
C2 O2 C3 109.7(2) . . ?
C2 C1 C4 101.9(2) . . ?
C2 C1 S1 115.29(18) . . ?
C4 C1 S1 113.84(18) . . ?
O1 C2 O2 121.8(3) . . ?
O1 C2 C1 128.6(3) . . ?
O2 C2 C1 109.6(2) . . ?
O2 C3 C11 108.6(2) . . ?
O2 C3 C4 104.0(2) . . ?
C11 C3 C4 117.6(3) . . ?
O3 C4 C3 111.6(2) . . ?
O3 C4 C1 107.3(2) . . ?
C3 C4 C1 101.3(2) . . ?
C6 C5 C10 118.1(3) . . ?
C6 C5 S1 116.2(2) . . ?
C10 C5 S1 125.6(2) . . ?
C5 C6 C7 121.4(3) . . ?
C8 C7 C6 118.2(3) . . ?
C7 C8 F1 117.6(3) . . ?
C7 C8 C9 122.9(3) . . ?
F1 C8 C9 119.5(3) . . ?
C8 C9 C10 118.5(3) . . ?
C9 C10 C5 120.8(3) . . ?

loop_
_geom_bond_atom_site_label_1
_geom_bond_atom_site_label_2
_geom_bond_distance
_geom_bond_site_symmetry_2
_geom_bond_publ_flag
S1 C5 1.768(3) . ?
S1 C1 1.788(3) . ?
O1 C2 1.203(3) . ?
O2 C2 1.333(3) . ?
O2 C3 1.472(3) . ?
O3 C4 1.423(3) . ?
F1 C8 1.358(4) . ?
C1 C2 1.501(4) . ?
C1 C4 1.517(3) . ?
C3 C11 1.500(4) . ?
C3 C4 1.504(4) . ?
C5 C6 1.369(5) . ?
C5 C10 1.387(4) . ?
C6 C7 1.383(5) . ?
C7 C8 1.336(5) . ?
C8 C9 1.363(5) . ?
C9 C10 1.365(4) . ?
